data_2214573
loop_
_publ_author_name
'Legros, Jean-Pierre'
'Fabre, Jean-Marc'
'Kaboub, Lakhemici'

_publ_section_title
;
 2,3-Bis(2-cyanoethylsulfanyl)-6,7-tetramethylenetetrathiafulvalene
;
_journal_coeditor_code CF2117
_journal_issue 8
_journal_name_full 'Acta Crystallographica Section E'
_journal_page_first o3572
_journal_page_last o3572
_journal_paper_doi 10.1107/S1600536807034873
_journal_volume 63
_journal_year 2007
_chemical_formula_iupac 'C16 H16 N2 S6'
_chemical_formula_moiety 'C16 H16 N2 S6'
_chemical_formula_sum 'C16 H16 N2 S6'
_chemical_formula_weight 428.67
_chemical_melting_point 424
_chemical_name_common
;
 CETTM-TTF
;
_chemical_name_systematic
;
2,3-Bis(2-cyanoethylsulfanyl)-6,7-tetramethylenetetrathiafulvalene
;
_space_group_IT_number 29
_symmetry_cell_setting orthorhombic
_symmetry_space_group_name_Hall 'P 2c -2ac'
_symmetry_space_group_name_H-M 'P c a 21'
_atom_sites_solution_hydrogens geom
_atom_sites_solution_primary direct
_atom_sites_solution_secondary difmap
_audit_creation_method SHELXL-97
_cell_angle_alpha 90.00
_cell_angle_beta 90.00
_cell_angle_gamma 90.00
_cell_formula_units_Z 4
_cell_length_a 30.4738(14)
_cell_length_b 8.8963(4)
_cell_length_c 6.9150(3)
_cell_measurement_reflns_used 6238
_cell_measurement_temperature 180(2)
_cell_measurement_theta_max 32.10
_cell_measurement_theta_min 3.04
_cell_volume 1874.68(15)
_computing_cell_refinement
;
CrysAlis RED (Oxford Diffraction, 2006)
;
_computing_data_collection
;
CrysAlis CCD (Oxford Diffraction, 2006)
;
_computing_data_reduction
;
CrysAlis RED
;
_computing_molecular_graphics
;
<i>ORTEPIII</i> (Burnett & Johnson, 1996), <i>CAMERON</i>
(Watkin <i>et al.</i>, 1993) and <i>ORTEP-3</i> (Farrugia,
1997)
;
_computing_publication_material '<i>WinGX</i> (Farrugia, 1999)'
_computing_structure_refinement '<i>SHELXL97</i> (Sheldrick, 1997)'
_computing_structure_solution '<i>SIR92</i> (Altomare <i>et al.</i>, 1993)'
_diffrn_ambient_temperature 180(2)
_diffrn_measured_fraction_theta_full 0.958
_diffrn_measured_fraction_theta_max 0.958
_diffrn_measurement_device_type
;
Oxford Diffraction Xcalibur diffractometer with CCD detector
;
_diffrn_measurement_method \f--\w
_diffrn_radiation_monochromator graphite
_diffrn_radiation_source 'fine-focus sealed tube'
_diffrn_radiation_type MoK\a
_diffrn_radiation_wavelength 0.71073
_diffrn_reflns_av_R_equivalents 0.0261
_diffrn_reflns_av_sigmaI/netI 0.0383
_diffrn_reflns_limit_h_max 45
_diffrn_reflns_limit_h_min -37
_diffrn_reflns_limit_k_max 12
_diffrn_reflns_limit_k_min -13
_diffrn_reflns_limit_l_max 10
_diffrn_reflns_limit_l_min -9
_diffrn_reflns_number 19080
_diffrn_reflns_theta_full 32.10
_diffrn_reflns_theta_max 32.10
_diffrn_reflns_theta_min 3.04
_exptl_absorpt_coefficient_mu 0.731
_exptl_absorpt_correction_T_max 0.90
_exptl_absorpt_correction_T_min 0.83
_exptl_absorpt_correction_type numerical
_exptl_absorpt_process_details
;
[using a multifaceted crystal model based on expressions derived by
Clark & Reid (1995)]
;
_exptl_crystal_colour orange
_exptl_crystal_density_diffrn 1.519
_exptl_crystal_density_method 'not measured'
_exptl_crystal_description block
_exptl_crystal_F_000 888
_exptl_crystal_size_max 0.40
_exptl_crystal_size_mid 0.25
_exptl_crystal_size_min 0.15
_refine_diff_density_max 0.335
_refine_diff_density_min -0.251
_refine_ls_abs_structure_details 'Flack (1983), with 2592 Friedel pairs'
_refine_ls_abs_structure_Flack 0.28(4)
_refine_ls_extinction_method none
_refine_ls_goodness_of_fit_ref 0.963
_refine_ls_hydrogen_treatment constr
_refine_ls_matrix_type full
_refine_ls_number_parameters 219
_refine_ls_number_reflns 6122
_refine_ls_number_restraints 1
_refine_ls_restrained_S_all 0.963
_refine_ls_R_factor_all 0.0317
_refine_ls_R_factor_gt 0.0259
_refine_ls_shift/su_max 0.003
_refine_ls_shift/su_mean 0.000
_refine_ls_structure_factor_coef Fsqd
_refine_ls_weighting_details 'calc w=1/[\s^2^(Fo^2^)+(0.0248P)^2^] where P=(Fo^2^+2Fc^2^)/3'
_refine_ls_weighting_scheme calc
_refine_ls_wR_factor_gt 0.0498
_refine_ls_wR_factor_ref 0.0511
_reflns_number_gt 5344
_reflns_number_total 6122
_reflns_threshold_expression I>2\s(I)
_cod_data_source_file cf2117.cif
_cod_data_source_block I
_cod_database_code 2214573
_cod_database_fobs_code 2214573

loop_
_symmetry_equiv_pos_as_xyz
'x, y, z'
'-x+1/2, y, z+1/2'
'x+1/2, -y, z'
'-x, -y, z+1/2'

loop_
_atom_site_type_symbol
_atom_site_label
_atom_site_fract_x
_atom_site_fract_y
_atom_site_fract_z
_atom_site_U_iso_or_equiv
_atom_site_adp_type
_atom_site_calc_flag
_atom_site_refinement_flags
_atom_site_occupancy
S S1 0.480152(12) 0.18707(4) 0.71619(6) 0.02209(8) Uani d . 1
S S2 0.504941(12) 0.20238(5) 1.12758(6) 0.02285(9) Uani d . 1
S S3 0.392867(12) -0.00712(4) 0.83085(6) 0.02141(8) Uani d . 1
S S4 0.416522(12) 0.01365(4) 1.24278(6) 0.02122(8) Uani d . 1
S S7 0.296701(12) -0.05864(4) 0.90997(6) 0.02033(8) Uani d . 1
S S8 0.325115(12) -0.04576(4) 1.38378(6) 0.01986(8) Uani d . 1
C C1 0.46686(5) 0.13945(17) 0.9560(2) 0.0192(3) Uani d . 1
C C2 0.43072(5) 0.06014(17) 1.0032(2) 0.0187(3) Uani d . 1
C C3 0.52257(4) 0.31129(16) 0.7803(2) 0.0199(3) Uani d . 1
C C4 0.53333(5) 0.31976(17) 0.9663(2) 0.0202(3) Uani d . 1
C C5 0.35007(4) -0.02832(16) 0.9997(2) 0.0166(3) Uani d . 1
C C6 0.36087(4) -0.01888(16) 1.1878(2) 0.0169(3) Uani d . 1
C C7 0.54676(5) 0.38981(19) 0.6199(3) 0.0270(3) Uani d . 1
H H71 0.5285 0.4690 0.5670 0.0369(14) Uiso calc R 1
H H72 0.5530 0.3187 0.5172 0.0369(14) Uiso calc R 1
C C8 0.58959(6) 0.4571(2) 0.6940(3) 0.0354(4) Uani d . 1
H H81 0.6115 0.3785 0.7037 0.0369(14) Uiso calc R 1
H H82 0.6001 0.5313 0.6023 0.0369(14) Uiso calc R 1
C C9 0.58370(6) 0.53047(19) 0.8900(3) 0.0345(4) Uani d . 1
H H91 0.5616 0.6086 0.8805 0.0369(14) Uiso calc R 1
H H92 0.6111 0.5772 0.9288 0.0369(14) Uiso calc R 1
C C10 0.56982(5) 0.41627(19) 1.0434(3) 0.0289(4) Uani d . 1
H H101 0.5947 0.3537 1.0780 0.0369(14) Uiso calc R 1
H H102 0.5600 0.4685 1.1587 0.0369(14) Uiso calc R 1
C C11 0.29071(5) -0.25865(18) 0.9490(2) 0.0237(3) Uani d . 1
H H111 0.2962 -0.2813 1.0841 0.0369(14) Uiso calc R 1
H H112 0.2608 -0.2882 0.9196 0.0369(14) Uiso calc R 1
C C12 0.32253(5) -0.34943(19) 0.8223(3) 0.0280(4) Uani d . 1
H H121 0.3174 -0.3249 0.6875 0.0369(14) Uiso calc R 1
H H122 0.3524 -0.3209 0.8536 0.0369(14) Uiso calc R 1
C C13 0.31747(5) -0.5116(2) 0.8493(2) 0.0278(4) Uani d . 1
C C14 0.31976(5) 0.14875(18) 1.4600(2) 0.0235(3) Uani d . 1
H H141 0.3046 0.1527 1.5833 0.0369(14) Uiso calc R 1
H H142 0.3487 0.1920 1.4774 0.0369(14) Uiso calc R 1
C C15 0.29443(5) 0.24071(19) 1.3115(3) 0.0292(4) Uani d . 1
H H151 0.3064 0.2212 1.1839 0.0369(14) Uiso calc R 1
H H152 0.2640 0.2087 1.3116 0.0369(14) Uiso calc R 1
C C16 0.29636(5) 0.40254(19) 1.3501(2) 0.0258(3) Uani d . 1
N N1 0.31410(5) -0.63897(17) 0.8655(2) 0.0380(4) Uani d . 1
N N2 0.29893(5) 0.52864(16) 1.3764(2) 0.0336(3) Uani d . 1

loop_
_atom_site_aniso_label
_atom_site_aniso_U_11
_atom_site_aniso_U_22
_atom_site_aniso_U_33
_atom_site_aniso_U_12
_atom_site_aniso_U_13
_atom_site_aniso_U_23
S1 0.02102(17) 0.02499(19) 0.02027(18) -0.00603(15) -0.00037(16) 0.00098(16)
S2 0.02127(18) 0.0250(2) 0.02230(18) -0.00701(15) -0.00391(16) 0.00209(16)
S3 0.01632(16) 0.0290(2) 0.01892(16) -0.00528(15) 0.00099(14) -0.00146(16)
S4 0.01668(16) 0.0275(2) 0.01951(17) -0.00304(14) -0.00214(15) 0.00305(17)
S7 0.01445(16) 0.02107(18) 0.02546(18) -0.00232(14) -0.00238(15) 0.00118(16)
S8 0.02178(17) 0.01618(16) 0.02161(18) -0.00153(13) 0.00558(15) 0.00128(15)
C1 0.0177(7) 0.0195(7) 0.0205(7) 0.0006(6) -0.0012(6) -0.0006(6)
C2 0.0149(7) 0.0214(7) 0.0196(7) 0.0001(6) -0.0011(6) 0.0002(6)
C3 0.0159(7) 0.0173(7) 0.0264(8) -0.0001(5) 0.0023(6) 0.0004(6)
C4 0.0145(7) 0.0177(7) 0.0285(8) -0.0012(5) -0.0003(6) 0.0003(6)
C5 0.0126(7) 0.0164(7) 0.0209(7) -0.0015(5) 0.0017(6) 0.0003(6)
C6 0.0150(6) 0.0157(7) 0.0200(7) 0.0003(5) 0.0028(5) -0.0001(6)
C7 0.0267(8) 0.0246(9) 0.0298(8) -0.0023(6) 0.0070(7) 0.0045(7)
C8 0.0269(9) 0.0337(10) 0.0455(12) -0.0107(7) 0.0107(8) 0.0008(8)
C9 0.0285(9) 0.0288(9) 0.0460(11) -0.0112(7) 0.0063(9) -0.0028(8)
C10 0.0228(8) 0.0262(9) 0.0378(10) -0.0061(7) -0.0060(7) -0.0009(8)
C11 0.0218(8) 0.0209(8) 0.0283(9) -0.0052(6) 0.0017(6) -0.0011(6)
C12 0.0336(9) 0.0242(9) 0.0262(8) -0.0020(7) 0.0038(7) -0.0020(7)
C13 0.0315(9) 0.0299(9) 0.0221(9) 0.0002(7) -0.0011(7) -0.0039(7)
C14 0.0308(8) 0.0188(8) 0.0209(7) 0.0022(6) 0.0035(7) -0.0003(6)
C15 0.0348(9) 0.0202(8) 0.0326(9) 0.0032(7) -0.0057(8) -0.0008(7)
C16 0.0262(8) 0.0271(9) 0.0242(8) 0.0071(6) -0.0007(7) 0.0004(7)
N1 0.0528(10) 0.0283(8) 0.0329(9) 0.0008(7) -0.0007(8) -0.0026(7)
N2 0.0392(8) 0.0253(8) 0.0364(9) 0.0075(6) -0.0032(7) 0.0001(7)

loop_
_atom_type_symbol
_atom_type_description
_atom_type_scat_dispersion_real
_atom_type_scat_dispersion_imag
_atom_type_scat_source
C C 0.0033 0.0016 'International Tables Vol C Tables 4.2.6.8 and 6.1.1.4'
H H 0.0000 0.0000 'International Tables Vol C Tables 4.2.6.8 and 6.1.1.4'
N N 0.0061 0.0033 'International Tables Vol C Tables 4.2.6.8 and 6.1.1.4'
S S 0.1246 0.1234 'International Tables Vol C Tables 4.2.6.8 and 6.1.1.4'

loop_
_geom_angle_atom_site_label_1
_geom_angle_atom_site_label_2
_geom_angle_atom_site_label_3
_geom_angle
C3 S1 C1 94.77(7)
C1 S2 C4 94.95(7)
C5 S3 C2 94.18(7)
C2 S4 C6 94.13(7)
C5 S7 C11 101.03(7)
C6 S8 C14 98.62(7)
C2 C1 S2 123.02(12)
C2 C1 S1 122.83(11)
S2 C1 S1 114.15(8)
C1 C2 S4 123.44(11)
C1 C2 S3 123.28(12)
S4 C2 S3 113.28(8)
C4 C3 C7 124.49(14)
C4 C3 S1 117.44(11)
C7 C3 S1 117.83(11)
C3 C4 C10 123.92(15)
C3 C4 S2 117.35(11)
C10 C4 S2 118.63(12)
C6 C5 S3 116.98(11)
C6 C5 S7 125.19(11)
S3 C5 S7 117.83(9)
C5 C6 S8 125.92(11)
C5 C6 S4 117.04(10)
S8 C6 S4 116.95(9)
C3 C7 C8 110.74(14)
C3 C7 H71 109.5
C8 C7 H71 109.5
C3 C7 H72 109.5
C8 C7 H72 109.5
H71 C7 H72 108.1
C9 C8 C7 111.63(14)
C9 C8 H81 109.3
C7 C8 H81 109.3
C9 C8 H82 109.3
C7 C8 H82 109.3
H81 C8 H82 108.0
C8 C9 C10 111.53(15)
C8 C9 H91 109.3
C10 C9 H91 109.3
C8 C9 H92 109.3
C10 C9 H92 109.3
H91 C9 H92 108.0
C4 C10 C9 109.78(15)
C4 C10 H101 109.7
C9 C10 H101 109.7
C4 C10 H102 109.7
C9 C10 H102 109.7
H101 C10 H102 108.2
C12 C11 S7 111.60(11)
C12 C11 H111 109.3
S7 C11 H111 109.3
C12 C11 H112 109.3
S7 C11 H112 109.3
H111 C11 H112 108.0
C13 C12 C11 112.28(14)
C13 C12 H121 109.1
C11 C12 H121 109.1
C13 C12 H122 109.1
C11 C12 H122 109.1
H121 C12 H122 107.9
N1 C13 C12 178.0(2)
C15 C14 S8 111.22(11)
C15 C14 H141 109.4
S8 C14 H141 109.4
C15 C14 H142 109.4
S8 C14 H142 109.4
H141 C14 H142 108.0
C16 C15 C14 112.62(14)
C16 C15 H151 109.1
C14 C15 H151 109.1
C16 C15 H152 109.1
C14 C15 H152 109.1
H151 C15 H152 107.8
N2 C16 C15 177.89(18)

loop_
_geom_bond_atom_site_label_1
_geom_bond_atom_site_label_2
_geom_bond_distance
S1 C3 1.7573(15)
S1 C1 1.7590(15)
S2 C1 1.7514(15)
S2 C4 1.7558(16)
S3 C5 1.7605(14)
S3 C2 1.7631(15)
S4 C2 1.7617(16)
S4 C6 1.7620(14)
S7 C5 1.7616(15)
S7 C11 1.8089(16)
S8 C6 1.7552(15)
S8 C14 1.8162(16)
C1 C2 1.3479(19)
C3 C4 1.330(2)
C3 C7 1.504(2)
C4 C10 1.503(2)
C5 C6 1.344(2)
C7 C8 1.524(2)
C7 H71 0.970
C7 H72 0.970
C8 C9 1.515(3)
C8 H81 0.970
C8 H82 0.970
C9 C10 1.529(3)
C9 H91 0.970
C9 H92 0.970
C10 H101 0.970
C10 H102 0.970
C11 C12 1.536(2)
C11 H111 0.970
C11 H112 0.970
C12 C13 1.463(2)
C12 H121 0.970
C12 H122 0.970
C13 N1 1.143(2)
C14 C15 1.523(2)
C14 H141 0.970
C14 H142 0.970
C15 C16 1.465(2)
C15 H151 0.970
C15 H152 0.970
C16 N2 1.139(2)

loop_
_cod_related_entry_id
_cod_related_entry_database
_cod_related_entry_code
1 ChemSpider 21123995
